data_4082383
loop_
_publ_author_name
'Fischer, Markus'
'Burschka, Christian'
'Tacke, Reinhold'

_publ_section_title
;
 Synthesis of 4-Silacyclohexan-1-ones and (4-Silacyclohexan-1-yl)amines
 Containing the Silicon Protecting Groups MOP (4-Methoxyphenyl), DMOP
 (2,4-Dimethoxyphenyl), or TMOP (2,4,6-Trimethoxyphenyl): Versatile Si-
 and C-Functional Building Blocks for Synthesis
;
_journal_issue 4
_journal_name_full Organometallics
_journal_page_first 1020
_journal_paper_doi 10.1021/om401208y
_journal_volume 33
_journal_year 2014
_chemical_formula_moiety 'C13 H18 O2 Si'
_chemical_formula_sum 'C13 H18 O2 Si'
_chemical_formula_weight 234.36
_chemical_name_systematic
; 
 ? 
;
_space_group_IT_number 14
_symmetry_cell_setting monoclinic
_symmetry_space_group_name_Hall '-P 2yn'
_symmetry_space_group_name_H-M 'P 1 21/n 1'
_atom_sites_solution_hydrogens geom
_atom_sites_solution_primary direct
_atom_sites_solution_secondary difmap
_audit_creation_method SHELXL-97
_cell_angle_alpha 90.00
_cell_angle_beta 93.67(3)
_cell_angle_gamma 90.00
_cell_formula_units_Z 4
_cell_length_a 7.2519(15)
_cell_length_b 6.9084(14)
_cell_length_c 25.883(5)
_cell_measurement_reflns_used 5000
_cell_measurement_temperature 173(2)
_cell_measurement_theta_max 27.75
_cell_measurement_theta_min 7.3
_cell_volume 1294.1(5)
_computing_cell_refinement Stoe-IPDS
_computing_data_collection Stoe-IPDS
_computing_data_reduction Stoe-IPDS
_computing_molecular_graphics Ortep/Povray
_computing_publication_material Bruker-SHELXTL
_computing_structure_refinement 'SHELXL-97 (Sheldrick, 2008)'
_computing_structure_solution 'SHELXS-97 (Sheldrick, 2008)'
_diffrn_ambient_temperature 173(2)
_diffrn_measured_fraction_theta_full 0.993
_diffrn_measured_fraction_theta_max 0.993
_diffrn_radiation_monochromator graphite
_diffrn_radiation_source 'fine-focus sealed tube'
_diffrn_radiation_type MoK\a
_diffrn_radiation_wavelength 0.71073
_diffrn_reflns_av_R_equivalents 0.0558
_diffrn_reflns_av_sigmaI/netI 0.0304
_diffrn_reflns_limit_h_max 9
_diffrn_reflns_limit_h_min -9
_diffrn_reflns_limit_k_max 9
_diffrn_reflns_limit_k_min -9
_diffrn_reflns_limit_l_max 35
_diffrn_reflns_limit_l_min -35
_diffrn_reflns_number 16435
_diffrn_reflns_theta_full 29.12
_diffrn_reflns_theta_max 29.12
_diffrn_reflns_theta_min 2.97
_exptl_absorpt_coefficient_mu 0.166
_exptl_absorpt_correction_type none
_exptl_crystal_colour colorless
_exptl_crystal_density_diffrn 1.203
_exptl_crystal_density_method 'not measured'
_exptl_crystal_description plate
_exptl_crystal_F_000 504
_exptl_crystal_size_max .5
_exptl_crystal_size_mid .5
_exptl_crystal_size_min .2
_refine_diff_density_max 0.365
_refine_diff_density_min -0.351
_refine_diff_density_rms 0.050
_refine_ls_extinction_method none
_refine_ls_goodness_of_fit_ref 1.069
_refine_ls_hydrogen_treatment constr
_refine_ls_matrix_type full
_refine_ls_number_parameters 147
_refine_ls_number_reflns 3448
_refine_ls_number_restraints 0
_refine_ls_restrained_S_all 1.069
_refine_ls_R_factor_all 0.0472
_refine_ls_R_factor_gt 0.0408
_refine_ls_shift/su_max 0.001
_refine_ls_shift/su_mean 0.000
_refine_ls_structure_factor_coef Fsqd
_refine_ls_weighting_details 'calc w=1/[\s^2^(Fo^2^)+(0.0598P)^2^+0.4090P] where P=(Fo^2^+2Fc^2^)/3'
_refine_ls_weighting_scheme calc
_refine_ls_wR_factor_gt 0.1113
_refine_ls_wR_factor_ref 0.1162
_reflns_number_gt 2973
_reflns_number_total 3448
_reflns_threshold_expression >2sigma(I)
_cod_data_source_file om401208y_si_002.cif
_cod_data_source_block fis28s_1
_cod_original_sg_symbol_H-M P21/n
_cod_database_code 4082383

loop_
_symmetry_equiv_pos_as_xyz
'x, y, z'
'-x+1/2, y+1/2, -z+1/2'
'-x, -y, -z'
'x-1/2, -y-1/2, z-1/2'

loop_
_atom_site_label
_atom_site_type_symbol
_atom_site_fract_x
_atom_site_fract_y
_atom_site_fract_z
_atom_site_U_iso_or_equiv
_atom_site_adp_type
_atom_site_occupancy
_atom_site_symmetry_multiplicity
_atom_site_calc_flag
_atom_site_refinement_flags
C1 C 0.05327(18) 0.73182(19) 0.58350(5) 0.0307(3) Uani 1 1 d .
H1A H 0.0339 0.8510 0.6037 0.037 Uiso 1 1 calc R
H1B H 0.0120 0.7574 0.5469 0.037 Uiso 1 1 calc R
C2 C -0.06175(18) 0.5640(2) 0.60478(6) 0.0359(3) Uani 1 1 d .
H2A H -0.0277 0.5485 0.6422 0.043 Uiso 1 1 calc R
H2B H -0.1943 0.5991 0.6010 0.043 Uiso 1 1 calc R
C3 C -0.0347(2) 0.3715(2) 0.57793(5) 0.0362(3) Uani 1 1 d .
C4 C 0.1581(2) 0.2851(2) 0.57927(6) 0.0377(3) Uani 1 1 d .
H4A H 0.1532 0.1634 0.5590 0.045 Uiso 1 1 calc R
H4B H 0.1971 0.2516 0.6155 0.045 Uiso 1 1 calc R
C5 C 0.30655(19) 0.41965(19) 0.55761(5) 0.0315(3) Uani 1 1 d .
H5A H 0.2827 0.4324 0.5197 0.038 Uiso 1 1 calc R
H5B H 0.4301 0.3604 0.5643 0.038 Uiso 1 1 calc R
C6 C 0.38644(17) 0.64913(17) 0.65873(5) 0.0255(2) Uani 1 1 d .
C7 C 0.52263(17) 0.51648(18) 0.67620(5) 0.0282(2) Uani 1 1 d .
H7 H 0.5686 0.4277 0.6521 0.034 Uiso 1 1 calc R
C8 C 0.59380(17) 0.50939(19) 0.72774(5) 0.0291(3) Uani 1 1 d .
H8 H 0.6876 0.4189 0.7382 0.035 Uiso 1 1 calc R
C9 C 0.52503(17) 0.63699(18) 0.76358(5) 0.0269(2) Uani 1 1 d .
C10 C 0.38587(19) 0.7689(2) 0.74795(5) 0.0310(3) Uani 1 1 d .
H10 H 0.3371 0.8541 0.7724 0.037 Uiso 1 1 calc R
C11 C 0.31932(18) 0.77435(19) 0.69624(5) 0.0304(3) Uani 1 1 d .
H11 H 0.2258 0.8653 0.6859 0.036 Uiso 1 1 calc R
C12 C 0.7404(2) 0.5251(2) 0.83118(5) 0.0374(3) Uani 1 1 d .
H12A H 0.7085 0.3887 0.8254 0.056 Uiso 1 1 calc R
H12B H 0.7729 0.5465 0.8681 0.056 Uiso 1 1 calc R
H12C H 0.8459 0.5590 0.8111 0.056 Uiso 1 1 calc R
C13 C 0.4484(2) 0.8428(2) 0.55325(5) 0.0329(3) Uani 1 1 d .
H13A H 0.3965 0.8581 0.5176 0.049 Uiso 1 1 calc R
H13B H 0.5754 0.7947 0.5530 0.049 Uiso 1 1 calc R
H13C H 0.4482 0.9682 0.5710 0.049 Uiso 1 1 calc R
O1 O 0.58518(14) 0.64404(15) 0.81502(4) 0.0340(2) Uani 1 1 d .
O2 O -0.16574(18) 0.2862(2) 0.55682(5) 0.0538(3) Uani 1 1 d .
Si Si 0.30542(5) 0.66650(5) 0.588082(12) 0.02461(11) Uani 1 1 d .

loop_
_atom_site_aniso_label
_atom_site_aniso_U_11
_atom_site_aniso_U_22
_atom_site_aniso_U_33
_atom_site_aniso_U_23
_atom_site_aniso_U_13
_atom_site_aniso_U_12
C1 0.0292(6) 0.0303(6) 0.0327(6) 0.0053(5) 0.0029(5) 0.0030(5)
C2 0.0270(6) 0.0403(7) 0.0407(7) 0.0080(6) 0.0057(5) -0.0003(5)
C3 0.0379(7) 0.0372(7) 0.0331(6) 0.0088(5) -0.0004(5) -0.0080(5)
C4 0.0438(8) 0.0261(6) 0.0433(7) 0.0024(5) 0.0021(6) -0.0018(5)
C5 0.0368(6) 0.0294(6) 0.0286(6) -0.0013(5) 0.0042(5) 0.0029(5)
C6 0.0263(6) 0.0265(5) 0.0243(5) 0.0011(4) 0.0056(4) 0.0001(4)
C7 0.0293(6) 0.0293(6) 0.0266(5) -0.0005(4) 0.0068(4) 0.0040(5)
C8 0.0284(6) 0.0301(6) 0.0290(6) 0.0026(5) 0.0034(4) 0.0058(5)
C9 0.0270(6) 0.0290(6) 0.0248(5) 0.0018(4) 0.0038(4) -0.0006(4)
C10 0.0334(6) 0.0327(6) 0.0271(6) -0.0038(5) 0.0040(5) 0.0065(5)
C11 0.0311(6) 0.0310(6) 0.0291(6) -0.0009(5) 0.0028(5) 0.0076(5)
C12 0.0400(7) 0.0411(7) 0.0306(6) 0.0037(5) -0.0027(5) 0.0078(6)
C13 0.0344(7) 0.0343(7) 0.0306(6) 0.0043(5) 0.0060(5) -0.0047(5)
O1 0.0362(5) 0.0400(5) 0.0255(4) -0.0010(4) 0.0003(4) 0.0080(4)
O2 0.0489(7) 0.0584(7) 0.0521(7) 0.0032(6) -0.0126(5) -0.0179(6)
Si 0.02627(19) 0.02459(18) 0.02338(17) 0.00149(11) 0.00463(12) 0.00058(11)

loop_
_atom_type_symbol
_atom_type_description
_atom_type_scat_dispersion_real
_atom_type_scat_dispersion_imag
_atom_type_scat_source
C C 0.0033 0.0016 'International Tables Vol C Tables 4.2.6.8 and 6.1.1.4'
H H 0.0000 0.0000 'International Tables Vol C Tables 4.2.6.8 and 6.1.1.4'
O O 0.0106 0.0060 'International Tables Vol C Tables 4.2.6.8 and 6.1.1.4'
Si Si 0.0817 0.0704 'International Tables Vol C Tables 4.2.6.8 and 6.1.1.4'

loop_
_geom_angle_atom_site_label_1
_geom_angle_atom_site_label_2
_geom_angle_atom_site_label_3
_geom_angle
C2 C1 Si 109.96(9)
C3 C2 C1 113.83(11)
O2 C3 C2 120.62(15)
O2 C3 C4 120.70(15)
C2 C3 C4 118.65(12)
C3 C4 C5 114.48(12)
C4 C5 Si 111.71(9)
C7 C6 C11 116.51(11)
C7 C6 Si 121.56(9)
C11 C6 Si 121.87(9)
C8 C7 C6 122.66(11)
C9 C8 C7 119.07(11)
O1 C9 C8 124.16(11)
O1 C9 C10 115.78(11)
C8 C9 C10 120.06(12)
C11 C10 C9 119.60(11)
C10 C11 C6 122.07(12)
C9 O1 C12 117.16(10)
C13 Si C5 111.82(6)
C13 Si C1 112.37(6)
C5 Si C1 102.81(6)
C13 Si C6 111.15(6)
C5 Si C6 109.84(6)
C1 Si C6 108.51(6)

loop_
_geom_bond_atom_site_label_1
_geom_bond_atom_site_label_2
_geom_bond_distance
C1 C2 1.5501(19)
C1 Si 1.8798(14)
C2 C3 1.518(2)
C3 O2 1.2177(19)
C3 C4 1.519(2)
C4 C5 1.554(2)
C5 Si 1.8792(14)
C6 C7 1.4009(17)
C6 C11 1.4101(17)
C6 Si 1.8883(13)
C7 C8 1.4002(17)
C8 C9 1.3947(17)
C9 O1 1.3752(15)
C9 C10 1.4001(18)
C10 C11 1.3938(18)
C12 O1 1.4341(17)
C13 Si 1.8684(13)

loop_
_geom_torsion_atom_site_label_1
_geom_torsion_atom_site_label_2
_geom_torsion_atom_site_label_3
_geom_torsion_atom_site_label_4
_geom_torsion
Si C1 C2 C3 -56.64(14)
C1 C2 C3 O2 -122.18(15)
C1 C2 C3 C4 59.54(16)
O2 C3 C4 C5 125.55(15)
C2 C3 C4 C5 -56.17(17)
C3 C4 C5 Si 51.24(15)
C11 C6 C7 C8 -1.61(19)
Si C6 C7 C8 175.67(10)
C6 C7 C8 C9 1.04(19)
C7 C8 C9 O1 -179.55(12)
C7 C8 C9 C10 0.45(19)
O1 C9 C10 C11 178.73(12)
C8 C9 C10 C11 -1.3(2)
C9 C10 C11 C6 0.7(2)
C7 C6 C11 C10 0.74(19)
Si C6 C11 C10 -176.52(10)
C8 C9 O1 C12 6.27(19)
C10 C9 O1 C12 -173.72(12)
C4 C5 Si C13 -168.52(9)
C4 C5 Si C1 -47.76(11)
C4 C5 Si C6 67.59(11)
C2 C1 Si C13 170.43(9)
C2 C1 Si C5 50.05(11)
C2 C1 Si C6 -66.26(11)
C7 C6 Si C13 -89.42(11)
C11 C6 Si C13 87.71(12)
C7 C6 Si C5 34.86(12)
C11 C6 Si C5 -148.01(11)
C7 C6 Si C1 146.54(10)
C11 C6 Si C1 -36.34(12)
